data_7035643
loop_
_publ_author_name
'Al-Jibori, Subhi A'
'Irzoqi, Ahmed A.'
'Al-Saraj, Emad G H'
'Al-Janabi, Ahmed S M'
'Basak-Modi, Sucharita'
'Ghosh, Shishir'
'Merzweiler, Kurt'
'Wagner, Christoph'
'Schmidt, Harry'
'Hogarth, Graeme'

_publ_section_title
;
 Formation of ortho-cyano-aminothiophenolate ligands with versatile
 binding modes via facile carbon-sulfur bond cleavage of
 2-aminobenzothiazoles at mercury(ii) centres.
;
_journal_issue 32
_journal_name_full 'Dalton transactions (Cambridge, England : 2003)'
_journal_page_first 14217
_journal_page_last 14219
_journal_paper_doi 10.1039/c5dt02080h
_journal_volume 44
_journal_year 2015
_chemical_formula_sum 'C25 H19 Hg N2 P S'
_chemical_formula_weight 611.04
_chemical_name_systematic
;
?
;
_space_group_IT_number 2
_symmetry_cell_setting triclinic
_symmetry_space_group_name_Hall '-P 1'
_symmetry_space_group_name_H-M 'P -1'
_atom_sites_solution_hydrogens geom
_atom_sites_solution_primary heavy
_atom_sites_solution_secondary difmap
_audit_creation_method SHELXL-97
_audit_update_record
;
2013-04-16 deposited with the CCDC.
2015-07-06 downloaded from the CCDC.
;
_cell_angle_alpha 103.936(5)
_cell_angle_beta 102.011(5)
_cell_angle_gamma 101.091(5)
_cell_formula_units_Z 2
_cell_length_a 8.955(3)
_cell_length_b 10.643(4)
_cell_length_c 12.059(4)
_cell_measurement_temperature 150(2)
_cell_volume 1054.9(6)
_computing_cell_refinement 'Bruker SAINT'
_computing_data_collection 'Bruker SMART'
_computing_data_reduction 'Bruker SAINT'
_computing_structure_refinement 'SHELXL-97 (Sheldrick, 1997)'
_computing_structure_solution 'SHELXS-97 (Sheldrick, 1990)'
_diffrn_ambient_temperature 150(2)
_diffrn_measured_fraction_theta_full 0.963
_diffrn_measured_fraction_theta_max 0.875
_diffrn_measurement_device_type 'Bruker SMART 1K CCD diffractometer'
_diffrn_measurement_method '\w rotation with narrow frames'
_diffrn_radiation_monochromator graphite
_diffrn_radiation_source 'fine-focus sealed tube'
_diffrn_radiation_type MoK\a
_diffrn_radiation_wavelength 0.71073
_diffrn_reflns_av_R_equivalents 0.0392
_diffrn_reflns_av_sigmaI/netI 0.0810
_diffrn_reflns_limit_h_max 11
_diffrn_reflns_limit_h_min -11
_diffrn_reflns_limit_k_max 14
_diffrn_reflns_limit_k_min -13
_diffrn_reflns_limit_l_max 15
_diffrn_reflns_limit_l_min -15
_diffrn_reflns_number 8623
_diffrn_reflns_theta_full 26.00
_diffrn_reflns_theta_max 28.48
_diffrn_reflns_theta_min 2.73
_exptl_absorpt_coefficient_mu 7.486
_exptl_absorpt_correction_T_max 0.7539
_exptl_absorpt_correction_T_min 0.4670
_exptl_absorpt_correction_type multi-scan
_exptl_crystal_colour yellow
_exptl_crystal_density_diffrn 1.924
_exptl_crystal_density_method 'not measured'
_exptl_crystal_description block
_exptl_crystal_F_000 588
_exptl_crystal_size_max 0.12
_exptl_crystal_size_mid 0.07
_exptl_crystal_size_min 0.04
_refine_diff_density_max 1.726
_refine_diff_density_min -1.731
_refine_diff_density_rms 0.158
_refine_ls_extinction_method none
_refine_ls_goodness_of_fit_ref 0.919
_refine_ls_hydrogen_treatment constr
_refine_ls_matrix_type full
_refine_ls_number_parameters 271
_refine_ls_number_reflns 4657
_refine_ls_number_restraints 0
_refine_ls_restrained_S_all 0.919
_refine_ls_R_factor_all 0.0480
_refine_ls_R_factor_gt 0.0377
_refine_ls_shift/su_max 0.001
_refine_ls_shift/su_mean 0.000
_refine_ls_structure_factor_coef Fsqd
_refine_ls_weighting_details 'calc w=1/[\s^2^(Fo^2^)+(0.0223P)^2^+0.0000P] where P=(Fo^2^+2Fc^2^)/3'
_refine_ls_weighting_scheme calc
_refine_ls_wR_factor_gt 0.0647
_refine_ls_wR_factor_ref 0.0660
_reflns_number_gt 3744
_reflns_number_total 4657
_reflns_threshold_expression I>2\s(I)
_cod_data_source_file c5dt02080h2.cif
_cod_data_source_block str0938
_cod_depositor_comments 'Adding full bibliography for 7035643--7035645.cif.'
_cod_original_cell_volume 1054.8(6)
_cod_original_sg_symbol_H-M P-1
_cod_database_code 7035643

loop_
_symmetry_equiv_pos_as_xyz
'x, y, z'
'-x, -y, -z'

loop_
_atom_site_label
_atom_site_type_symbol
_atom_site_fract_x
_atom_site_fract_y
_atom_site_fract_z
_atom_site_U_iso_or_equiv
_atom_site_adp_type
_atom_site_occupancy
_atom_site_symmetry_multiplicity
_atom_site_calc_flag
_atom_site_refinement_flags
Hg1 Hg 0.52272(3) 0.54870(2) 0.736760(18) 0.02570(8) Uani 1 1 d .
P1 P 0.39039(16) 0.33184(13) 0.73428(11) 0.0217(3) Uani 1 1 d .
S1 S 0.65636(18) 0.77032(14) 0.84917(12) 0.0322(3) Uani 1 1 d .
N1 N 0.7153(5) 0.5814(4) 0.6378(3) 0.0249(10) Uani 1 1 d .
N2 N 0.6887(5) 0.4487(4) 0.4361(4) 0.0296(11) Uani 1 1 d .
C1 C 0.7038(6) 0.5147(5) 0.5308(5) 0.0250(12) Uani 1 1 d .
C2 C 0.8192(6) 0.7916(5) 0.7893(4) 0.0278(13) Uani 1 1 d .
C3 C 0.8338(7) 0.6981(6) 0.6915(4) 0.0294(13) Uani 1 1 d .
C4 C 0.9682(7) 0.7253(6) 0.6535(5) 0.0328(14) Uani 1 1 d .
H4A H 0.9817 0.6608 0.5891 0.039 Uiso 1 1 calc R
C5 C 1.0818(7) 0.8420(6) 0.7059(5) 0.0411(16) Uani 1 1 d .
H5A H 1.1735 0.8581 0.6783 0.049 Uiso 1 1 calc R
C6 C 1.0642(7) 0.9366(6) 0.7983(5) 0.0385(15) Uani 1 1 d .
H6A H 1.1425 1.0190 0.8342 0.046 Uiso 1 1 calc R
C7 C 0.9343(7) 0.9114(6) 0.8381(5) 0.0356(14) Uani 1 1 d .
H7A H 0.9217 0.9779 0.9014 0.043 Uiso 1 1 calc R
C8 C 0.2052(6) 0.3291(5) 0.7689(4) 0.0227(12) Uani 1 1 d .
C9 C 0.1766(6) 0.2979(5) 0.8682(4) 0.0262(12) Uani 1 1 d .
H9A H 0.2545 0.2725 0.9186 0.031 Uiso 1 1 calc R
C10 C 0.0367(7) 0.3035(6) 0.8943(5) 0.0372(15) Uani 1 1 d .
H10A H 0.0173 0.2825 0.9631 0.045 Uiso 1 1 calc R
C11 C -0.0763(7) 0.3393(6) 0.8214(6) 0.0431(16) Uani 1 1 d .
H11A H -0.1738 0.3430 0.8399 0.052 Uiso 1 1 calc R
C12 C -0.0490(7) 0.3696(7) 0.7220(5) 0.0431(16) Uani 1 1 d .
H12A H -0.1281 0.3935 0.6714 0.052 Uiso 1 1 calc R
C13 C 0.0910(7) 0.3657(6) 0.6953(5) 0.0316(13) Uani 1 1 d .
H13A H 0.1102 0.3878 0.6269 0.038 Uiso 1 1 calc R
C14 C 0.5079(6) 0.2809(5) 0.8460(4) 0.0215(11) Uani 1 1 d .
C15 C 0.5016(6) 0.1474(6) 0.8338(5) 0.0286(13) Uani 1 1 d .
H15A H 0.4359 0.0810 0.7639 0.034 Uiso 1 1 calc R
C16 C 0.5889(7) 0.1107(6) 0.9213(5) 0.0367(14) Uani 1 1 d .
H16A H 0.5837 0.0187 0.9126 0.044 Uiso 1 1 calc R
C17 C 0.6838(7) 0.2057(6) 1.0214(5) 0.0387(15) Uani 1 1 d .
H17A H 0.7455 0.1797 1.0820 0.046 Uiso 1 1 calc R
C18 C 0.6906(7) 0.3362(6) 1.0351(5) 0.0326(14) Uani 1 1 d .
H18A H 0.7564 0.4019 1.1054 0.039 Uiso 1 1 calc R
C19 C 0.6025(6) 0.3744(6) 0.9475(5) 0.0285(13) Uani 1 1 d .
H19A H 0.6074 0.4666 0.9577 0.034 Uiso 1 1 calc R
C20 C 0.3527(6) 0.2051(5) 0.5975(4) 0.0216(11) Uani 1 1 d .
C21 C 0.2298(6) 0.0925(5) 0.5625(5) 0.0302(13) Uani 1 1 d .
H21A H 0.1594 0.0818 0.6106 0.036 Uiso 1 1 calc R
C22 C 0.2085(7) -0.0036(6) 0.4596(5) 0.0350(14) Uani 1 1 d .
H22A H 0.1250 -0.0826 0.4365 0.042 Uiso 1 1 calc R
C23 C 0.3075(7) 0.0135(6) 0.3891(5) 0.0372(15) Uani 1 1 d .
H23A H 0.2909 -0.0530 0.3161 0.045 Uiso 1 1 calc R
C24 C 0.4297(7) 0.1248(6) 0.4223(5) 0.0351(14) Uani 1 1 d .
H24A H 0.4987 0.1356 0.3732 0.042 Uiso 1 1 calc R
C25 C 0.4522(7) 0.2206(5) 0.5263(4) 0.0291(13) Uani 1 1 d .
H25A H 0.5372 0.2986 0.5498 0.035 Uiso 1 1 calc R

loop_
_atom_site_aniso_label
_atom_site_aniso_U_11
_atom_site_aniso_U_22
_atom_site_aniso_U_33
_atom_site_aniso_U_23
_atom_site_aniso_U_13
_atom_site_aniso_U_12
Hg1 0.03107(13) 0.02118(11) 0.02619(11) 0.00783(8) 0.01025(9) 0.00580(9)
P1 0.0218(8) 0.0225(7) 0.0218(6) 0.0064(5) 0.0066(6) 0.0071(6)
S1 0.0426(10) 0.0221(8) 0.0295(7) 0.0052(6) 0.0089(7) 0.0066(7)
N1 0.026(3) 0.023(2) 0.020(2) 0.0033(18) 0.0053(19) 0.001(2)
N2 0.032(3) 0.029(3) 0.030(2) 0.011(2) 0.012(2) 0.007(2)
C1 0.023(3) 0.023(3) 0.035(3) 0.015(3) 0.012(3) 0.008(2)
C2 0.026(3) 0.027(3) 0.028(3) 0.014(2) -0.001(2) 0.003(3)
C3 0.035(4) 0.027(3) 0.027(3) 0.016(2) 0.003(3) 0.007(3)
C4 0.028(3) 0.037(4) 0.034(3) 0.015(3) 0.006(3) 0.003(3)
C5 0.032(4) 0.046(4) 0.044(4) 0.028(3) 0.000(3) -0.001(3)
C6 0.029(4) 0.034(4) 0.043(3) 0.020(3) -0.008(3) -0.004(3)
C7 0.040(4) 0.025(3) 0.035(3) 0.011(3) -0.006(3) 0.007(3)
C8 0.019(3) 0.020(3) 0.029(3) 0.004(2) 0.007(2) 0.006(2)
C9 0.026(3) 0.027(3) 0.029(3) 0.011(2) 0.008(2) 0.010(3)
C10 0.027(4) 0.053(4) 0.037(3) 0.018(3) 0.016(3) 0.011(3)
C11 0.029(4) 0.054(4) 0.058(4) 0.019(3) 0.025(3) 0.020(3)
C12 0.029(4) 0.055(4) 0.052(4) 0.023(3) 0.007(3) 0.019(3)
C13 0.028(3) 0.039(4) 0.035(3) 0.017(3) 0.011(3) 0.012(3)
C14 0.016(3) 0.026(3) 0.026(3) 0.010(2) 0.008(2) 0.008(2)
C15 0.026(3) 0.027(3) 0.032(3) 0.009(2) 0.006(2) 0.006(3)
C16 0.049(4) 0.027(3) 0.047(4) 0.019(3) 0.019(3) 0.023(3)
C17 0.046(4) 0.046(4) 0.033(3) 0.019(3) 0.011(3) 0.024(3)
C18 0.032(4) 0.039(4) 0.025(3) 0.006(3) 0.005(3) 0.011(3)
C19 0.032(3) 0.025(3) 0.033(3) 0.008(2) 0.014(3) 0.013(3)
C20 0.024(3) 0.023(3) 0.022(2) 0.009(2) 0.005(2) 0.014(2)
C21 0.023(3) 0.031(3) 0.035(3) 0.006(3) 0.008(3) 0.008(3)
C22 0.023(3) 0.032(3) 0.040(3) -0.001(3) 0.000(3) 0.007(3)
C23 0.044(4) 0.039(4) 0.024(3) 0.000(3) -0.001(3) 0.023(3)
C24 0.047(4) 0.041(4) 0.030(3) 0.015(3) 0.019(3) 0.025(3)
C25 0.036(4) 0.023(3) 0.032(3) 0.012(2) 0.012(3) 0.008(3)

loop_
_atom_type_symbol
_atom_type_description
_atom_type_scat_dispersion_real
_atom_type_scat_dispersion_imag
_atom_type_scat_source
C C 0.0033 0.0016 'International Tables Vol C Tables 4.2.6.8 and 6.1.1.4'
H H 0.0000 0.0000 'International Tables Vol C Tables 4.2.6.8 and 6.1.1.4'
N N 0.0061 0.0033 'International Tables Vol C Tables 4.2.6.8 and 6.1.1.4'
P P 0.1023 0.0942 'International Tables Vol C Tables 4.2.6.8 and 6.1.1.4'
S S 0.1246 0.1234 'International Tables Vol C Tables 4.2.6.8 and 6.1.1.4'
Hg Hg -2.3894 9.2266 'International Tables Vol C Tables 4.2.6.8 and 6.1.1.4'

loop_
_geom_angle_atom_site_label_1
_geom_angle_atom_site_label_2
_geom_angle_atom_site_label_3
_geom_angle
_geom_angle_site_symmetry_3
N1 Hg1 S1 81.76(11) .
N1 Hg1 P1 122.04(11) .
S1 Hg1 P1 147.76(5) .
N1 Hg1 N2 91.86(14) 2_666
S1 Hg1 N2 109.18(11) 2_666
P1 Hg1 N2 92.66(11) 2_666
C20 P1 C14 107.0(2) .
C20 P1 C8 107.1(2) .
C14 P1 C8 106.2(2) .
C20 P1 Hg1 114.73(18) .
C14 P1 Hg1 109.15(18) .
C8 P1 Hg1 112.18(18) .
C2 S1 Hg1 99.64(19) .
C1 N1 C3 119.0(4) .
C1 N1 Hg1 124.8(4) .
C3 N1 Hg1 114.8(3) .
C1 N2 Hg1 121.4(4) 2_666
N2 C1 N1 176.2(6) .
C7 C2 C3 118.6(5) .
C7 C2 S1 117.7(4) .
C3 C2 S1 123.6(4) .
C4 C3 N1 122.5(5) .
C4 C3 C2 118.3(5) .
N1 C3 C2 119.1(5) .
C5 C4 C3 121.6(6) .
C4 C5 C6 120.2(6) .
C7 C6 C5 119.3(6) .
C6 C7 C2 121.9(6) .
C9 C8 C13 119.8(5) .
C9 C8 P1 122.0(4) .
C13 C8 P1 118.1(4) .
C10 C9 C8 120.0(5) .
C9 C10 C11 120.1(5) .
C12 C11 C10 120.2(5) .
C13 C12 C11 120.4(6) .
C12 C13 C8 119.5(5) .
C19 C14 C15 118.7(5) .
C19 C14 P1 120.0(4) .
C15 C14 P1 121.3(4) .
C16 C15 C14 120.3(5) .
C15 C16 C17 120.0(5) .
C18 C17 C16 120.4(6) .
C17 C18 C19 120.1(5) .
C14 C19 C18 120.5(5) .
C21 C20 C25 119.4(5) .
C21 C20 P1 122.1(4) .
C25 C20 P1 118.5(4) .
C22 C21 C20 120.2(5) .
C21 C22 C23 119.8(6) .
C24 C23 C22 120.7(5) .
C23 C24 C25 119.5(5) .
C24 C25 C20 120.4(5) .

loop_
_geom_bond_atom_site_label_1
_geom_bond_atom_site_label_2
_geom_bond_distance
_geom_bond_site_symmetry_2
Hg1 N1 2.312(4) .
Hg1 S1 2.3520(15) .
Hg1 P1 2.3731(15) .
Hg1 N2 2.517(5) 2_666
P1 C20 1.783(5) .
P1 C14 1.788(5) .
P1 C8 1.789(5) .
S1 C2 1.757(6) .
N1 C1 1.287(6) .
N1 C3 1.381(7) .
N2 C1 1.153(6) .
N2 Hg1 2.517(5) 2_666
C2 C7 1.383(8) .
C2 C3 1.396(7) .
C3 C4 1.380(7) .
C4 C5 1.358(8) .
C5 C6 1.369(9) .
C6 C7 1.353(8) .
C8 C9 1.377(7) .
C8 C13 1.389(7) .
C9 C10 1.363(7) .
C10 C11 1.372(8) .
C11 C12 1.371(8) .
C12 C13 1.363(7) .
C14 C19 1.365(7) .
C14 C15 1.381(7) .
C15 C16 1.361(8) .
C16 C17 1.363(8) .
C17 C18 1.346(8) .
C18 C19 1.374(7) .
C20 C21 1.372(7) .
C20 C25 1.374(7) .
C21 C22 1.356(7) .
C22 C23 1.367(8) .
C23 C24 1.360(8) .
C24 C25 1.362(7) .

loop_
_geom_torsion_atom_site_label_1
_geom_torsion_atom_site_label_2
_geom_torsion_atom_site_label_3
_geom_torsion_atom_site_label_4
_geom_torsion
_geom_torsion_site_symmetry_1
N1 Hg1 P1 C20 -36.2(2) .
S1 Hg1 P1 C20 -168.65(19) .
N2 Hg1 P1 C20 57.7(2) 2_666
N1 Hg1 P1 C14 83.8(2) .
S1 Hg1 P1 C14 -48.6(2) .
N2 Hg1 P1 C14 177.72(19) 2_666
N1 Hg1 P1 C8 -158.7(2) .
S1 Hg1 P1 C8 68.8(2) .
N2 Hg1 P1 C8 -64.8(2) 2_666
N1 Hg1 S1 C2 -7.4(2) .
P1 Hg1 S1 C2 133.45(18) .
N2 Hg1 S1 C2 -96.5(2) 2_666
S1 Hg1 N1 C1 -157.5(4) .
P1 Hg1 N1 C1 46.0(5) .
N2 Hg1 N1 C1 -48.3(4) 2_666
S1 Hg1 N1 C3 9.2(3) .
P1 Hg1 N1 C3 -147.4(3) .
N2 Hg1 N1 C3 118.3(4) 2_666
Hg1 N2 C1 N1 97(9) 2_666
C3 N1 C1 N2 160(9) .
Hg1 N1 C1 N2 -34(9) .
Hg1 S1 C2 C7 -176.7(4) .
Hg1 S1 C2 C3 7.2(5) .
C1 N1 C3 C4 -21.2(8) .
Hg1 N1 C3 C4 171.3(4) .
C1 N1 C3 C2 160.0(5) .
Hg1 N1 C3 C2 -7.5(6) .
C7 C2 C3 C4 4.7(8) .
S1 C2 C3 C4 -179.2(4) .
C7 C2 C3 N1 -176.4(5) .
S1 C2 C3 N1 -0.3(7) .
N1 C3 C4 C5 178.5(5) .
C2 C3 C4 C5 -2.6(8) .
C3 C4 C5 C6 -0.4(9) .
C4 C5 C6 C7 1.2(9) .
C5 C6 C7 C2 1.1(9) .
C3 C2 C7 C6 -4.1(8) .
S1 C2 C7 C6 179.6(4) .
C20 P1 C8 C9 116.7(4) .
C14 P1 C8 C9 2.6(5) .
Hg1 P1 C8 C9 -116.6(4) .
C20 P1 C8 C13 -66.3(5) .
C14 P1 C8 C13 179.6(4) .
Hg1 P1 C8 C13 60.4(4) .
C13 C8 C9 C10 -0.2(8) .
P1 C8 C9 C10 176.7(4) .
C8 C9 C10 C11 0.4(9) .
C9 C10 C11 C12 0.0(10) .
C10 C11 C12 C13 -0.6(10) .
C11 C12 C13 C8 0.8(9) .
C9 C8 C13 C12 -0.4(8) .
P1 C8 C13 C12 -177.5(5) .
C20 P1 C14 C19 155.8(4) .
C8 P1 C14 C19 -90.1(5) .
Hg1 P1 C14 C19 31.1(4) .
C20 P1 C14 C15 -26.3(5) .
C8 P1 C14 C15 87.9(4) .
Hg1 P1 C14 C15 -151.0(4) .
C19 C14 C15 C16 -0.3(8) .
P1 C14 C15 C16 -178.3(4) .
C14 C15 C16 C17 -0.3(9) .
C15 C16 C17 C18 0.7(9) .
C16 C17 C18 C19 -0.5(9) .
C15 C14 C19 C18 0.6(8) .
P1 C14 C19 C18 178.6(4) .
C17 C18 C19 C14 -0.2(8) .
C14 P1 C20 C21 85.2(5) .
C8 P1 C20 C21 -28.4(5) .
Hg1 P1 C20 C21 -153.6(4) .
C14 P1 C20 C25 -93.8(4) .
C8 P1 C20 C25 152.7(4) .
Hg1 P1 C20 C25 27.5(5) .
C25 C20 C21 C22 1.1(8) .
P1 C20 C21 C22 -177.8(4) .
C20 C21 C22 C23 -1.7(9) .
C21 C22 C23 C24 1.4(9) .
C22 C23 C24 C25 -0.7(9) .
C23 C24 C25 C20 0.1(9) .
C21 C20 C25 C24 -0.4(8) .
P1 C20 C25 C24 178.6(4) .
